data_7719955
loop_
_publ_author_name
'Juan, Jen-Wen'
'Ciou, Ji-Ming'
'Hsiang, Yi-Rong'
'Lin, Ya-Fan'

_publ_section_title
;
 Solvent-and metal-gated coordination diversity in a dynamic aminal ligand
;
_journal_name_full 'Dalton Transactions'
_journal_paper_doi 10.1039/D5DT02405F
_journal_year 2025
_chemical_formula_moiety 'C12 H8 Cu N2 O4, 2(H2 O)'
_chemical_formula_sum 'C12 H12 Cu N2 O6'
_chemical_formula_weight 343.78
_space_group_crystal_system triclinic
_space_group_IT_number 2
_space_group_name_Hall '-P 1'
_space_group_name_H-M_alt 'P -1'
_atom_sites_solution_hydrogens mixed
_atom_sites_solution_primary dual
_audit_block_doi 10.5517/ccdc.csd.cc2pprbh
_audit_creation_date 2025-09-18
_audit_creation_method
;
Olex2 1.5-ac7-016
(compiled 2025.05.29 svn.r8cd99b3d for Rigaku Oxford Diffraction, GUI svn.r7254)
;
_audit_update_record
;
2025-10-06 deposited with the CCDC.	2025-12-02 downloaded from the CCDC.
;
_cell_angle_alpha 75.938(3)
_cell_angle_beta 85.132(3)
_cell_angle_gamma 72.141(3)
_cell_formula_units_Z 1
_cell_length_a 5.0897(2)
_cell_length_b 7.5229(3)
_cell_length_c 9.0809(3)
_cell_measurement_reflns_used 5423
_cell_measurement_temperature 100.00(10)
_cell_measurement_theta_max 77.2820
_cell_measurement_theta_min 6.3290
_cell_volume 321.01(2)
_computing_cell_refinement 'CrysAlisPro 1.171.44.119a (Rigaku OD, 2025)'
_computing_data_collection 'CrysAlisPro system (CCD 44.120a 64-bit (release 22-08-2025))'
_computing_data_reduction 'CrysAlisPro 1.171.44.119a (Rigaku OD, 2025)'
_computing_molecular_graphics 'Olex2 1.5-ac7-016 (Dolomanov et al., 2009)'
_computing_publication_material 'Olex2 1.5-ac7-016 (Dolomanov et al., 2009)'
_computing_structure_refinement 'SHELXL 2019/3 (Sheldrick, 2015)'
_computing_structure_solution 'SHELXT 2018/2 (Sheldrick, 2018)'
_diffrn_ambient_environment N~2~
_diffrn_ambient_temperature 100.00(10)
_diffrn_detector 'Hybrid Pixel Array Detector'
_diffrn_detector_area_resol_mean 10.0000
_diffrn_detector_type 'HyPix-Arc 100'
_diffrn_measured_fraction_theta_full 0.992
_diffrn_measured_fraction_theta_max 0.991
_diffrn_measurement_details
;
List of Runs (angles in degrees, time in seconds):

  # Type    Start    End  Width  t~exp~   \w     \q     \k     \f   Frames
#--------------------------------------------------------------------------
  1  \w      8.00  37.00   0.50    0.05    --   22.00  72.00 178.11   58
  2  \w     23.00  54.00   0.50    0.05    --   34.00  65.00  73.50   62
  3  \w     18.00  44.00   0.50    0.05    --   30.00  68.00  57.23   52
  4  \w     30.00  59.00   0.50    0.05    --   38.00  59.00 110.60   58
  5  \w     23.00  51.00   0.50    0.05    --   34.00  66.00 -88.71   56
  6  \w     20.00  54.00   0.50    0.05    --   30.00  64.00-151.85   68
  7  \w    -73.00 -26.00   0.50    0.05    --  -92.65  77.00-150.00   94
  8  \w    -51.00 -21.00   0.50    0.05    --  -92.65  61.00 -30.00   60
  9  \w    -51.00 -21.00   0.50    0.05    --  -92.65  61.00  30.00   60
 10  \w    -51.00 -21.00   0.50    0.05    --  -92.65  61.00 120.00   60
 11  \w    -51.00 -21.00   0.50    0.05    --  -92.65  61.00 150.00   60
 12  \w    -22.00  20.00   0.50    0.05    --  -54.87  38.00 150.00   84
 13  \w    -92.00 -30.00   0.50    0.05    --  -99.00  93.00 166.19  124
 14  \w    -83.00   9.00   0.50    0.05    --  -54.87  97.00  29.00  184
 15  \w    -83.00   9.00   0.50    0.05    --  -54.87  97.00  29.00  184
 16  \w    -92.00 -23.00   0.50    0.05    --  -92.65  97.00  29.00  138
 17  \w   -101.00 -21.00   0.50    0.05    --  -92.65 125.00-150.00  160
 18  \w   -101.00 -21.00   0.50    0.05    --  -92.65 125.00-150.00  160
 19  \w   -161.00 -97.00   0.50    0.05    --  -92.65 -97.00 -78.00  128
 20  \w   -157.00 -79.00   0.50    0.05    --  -86.00 -61.00-114.48  156
 21  \w   -143.00 -65.00   0.50    0.05    --  -70.00 -53.00 -55.02  156
 22  \w   -143.00 -65.00   0.50    0.05    --  -70.00 -53.00 -55.02  156
 23  \w   -150.00 -92.00   0.50    0.05    --  -92.65 -15.00-180.00  116
 24  \w   -135.00 -57.00   0.50    0.05    --  -62.00 -53.00  10.68  156
 25  \w   -170.00 -89.00   0.50    0.05    --  -99.00 -63.00   2.87  162
 26  \w   -143.00 -65.00   0.50    0.05    --  -70.00 -53.00 121.93  156
 27  \w     37.00  73.00   0.50    0.05    --  103.98 -77.00 150.00   72
 28  \w     35.00  92.00   0.50    0.05    --  103.98 -95.00 -30.00  114
 29  \w     -9.00  80.00   0.50    0.05    --   51.62 -97.00 -78.00  178
 30  \w     35.00  92.00   0.50    0.05    --  103.98 -97.00 -78.00  114
 31  \w     35.00  92.00   0.50    0.05    --  103.98 -95.00 -60.00  114
 32  \w     35.00  92.00   0.50    0.05    --  103.98 -95.00 -30.00  114
 33  \w     35.00  92.00   0.50    0.05    --  103.98 -95.00   0.00  114
 34  \w     35.00  92.00   0.50    0.05    --  103.98 -95.00  60.00  114
 35  \w     35.00  92.00   0.50    0.05    --  103.98 -95.00  90.00  114
 36  \w     35.00  92.00   0.50    0.05    --  103.98 -95.00-150.00  114
 37  \w     97.00 173.00   0.50    0.05    --  103.98  97.00  29.00  152
 38  \w     79.00 124.00   0.50    0.05    --   51.62  57.00-180.00   90
 39  \w     79.00 124.00   0.50    0.05    --   51.62  57.00-120.00   90
 40  \w    103.00 150.00   0.50    0.05    --  103.98  15.00-150.00   94
 41  \w    103.00 150.00   0.50    0.05    --  103.98  15.00-180.00   94
 42  \w    104.00 171.00   0.50    0.05    --  103.98  30.00 -60.00  134
 43  \w    104.00 171.00   0.50    0.05    --  103.98  30.00 -60.00  134
 44  \w    103.00 150.00   0.50    0.05    --  103.98  15.00  60.00   94
 45  \w    103.00 150.00   0.50    0.05    --  103.98  15.00 120.00   94
;
_diffrn_measurement_device 'four-circle diffractometer'
_diffrn_measurement_device_type 'XtaLAB Synergy, Single source at home/near, HyPix-Arc 100'
_diffrn_measurement_method '\w scans'
_diffrn_orient_matrix_type 'CrysAlisPro convention (1999,Acta A55,543-557)'
_diffrn_orient_matrix_UB_11 0.1172078000
_diffrn_orient_matrix_UB_12 -0.1404355000
_diffrn_orient_matrix_UB_13 0.1497077000
_diffrn_orient_matrix_UB_21 0.0097904000
_diffrn_orient_matrix_UB_22 -0.1704177000
_diffrn_orient_matrix_UB_23 -0.0683348000
_diffrn_orient_matrix_UB_31 0.2954788000
_diffrn_orient_matrix_UB_32 -0.0090498000
_diffrn_orient_matrix_UB_33 -0.0592293000
_diffrn_radiation_monochromator mirror
_diffrn_radiation_probe x-ray
_diffrn_radiation_type 'Cu K\a'
_diffrn_radiation_wavelength 1.54184
_diffrn_reflns_av_R_equivalents 0.0250
_diffrn_reflns_av_unetI/netI 0.0147
_diffrn_reflns_Laue_measured_fraction_full 0.992
_diffrn_reflns_Laue_measured_fraction_max 0.991
_diffrn_reflns_limit_h_max 6
_diffrn_reflns_limit_h_min -5
_diffrn_reflns_limit_k_max 9
_diffrn_reflns_limit_k_min -9
_diffrn_reflns_limit_l_max 10
_diffrn_reflns_limit_l_min -10
_diffrn_reflns_number 5883
_diffrn_reflns_point_group_measured_fraction_full 0.992
_diffrn_reflns_point_group_measured_fraction_max 0.991
_diffrn_reflns_theta_full 67.684
_diffrn_reflns_theta_max 67.994
_diffrn_reflns_theta_min 6.350
_diffrn_source 'micro-focus sealed X-ray tube'
_diffrn_source_type 'PhotonJet (Cu) X-ray Source'
_exptl_absorpt_coefficient_mu 2.719
_exptl_absorpt_correction_T_max 1.000
_exptl_absorpt_correction_T_min 0.178
_exptl_absorpt_correction_type gaussian
_exptl_absorpt_process_details
;
CrysAlisPro 1.171.44.119a (Rigaku Oxford Diffraction, 2025)
Numerical absorption correction based on gaussian integration over
a multifaceted crystal model
Empirical absorption correction using spherical harmonics,
implemented in SCALE3 ABSPACK scaling algorithm.
;
_exptl_crystal_colour blue
_exptl_crystal_colour_primary blue
_exptl_crystal_density_diffrn 1.778
_exptl_crystal_description block
_exptl_crystal_F_000 175
_exptl_crystal_size_max 0.97
_exptl_crystal_size_mid 0.4
_exptl_crystal_size_min 0.23
_refine_diff_density_max 0.423
_refine_diff_density_min -0.393
_refine_diff_density_rms 0.074
_refine_ls_extinction_method none
_refine_ls_goodness_of_fit_ref 1.149
_refine_ls_hydrogen_treatment constr
_refine_ls_matrix_type full
_refine_ls_number_parameters 100
_refine_ls_number_reflns 1156
_refine_ls_number_restraints 0
_refine_ls_restrained_S_all 1.149
_refine_ls_R_factor_all 0.0258
_refine_ls_R_factor_gt 0.0258
_refine_ls_shift/su_max 0.000
_refine_ls_shift/su_mean 0.000
_refine_ls_structure_factor_coef Fsqd
_refine_ls_weighting_details 'w=1/[\s^2^(Fo^2^)+(0.0313P)^2^+0.3095P] where P=(Fo^2^+2Fc^2^)/3'
_refine_ls_weighting_scheme calc
_refine_ls_wR_factor_gt 0.0667
_refine_ls_wR_factor_ref 0.0668
_reflns_Friedel_coverage 0.000
_reflns_number_gt 1154
_reflns_number_total 1156
_reflns_threshold_expression 'I > 2\s(I)'
_cod_data_source_file d5dt02405f2.cif
_cod_data_source_block 250918b
_cod_database_code 7719955
_shelx_shelxl_version_number 2019/3
_chemical_oxdiff_formula 'C12 h12 N2 O4 Cu1 '
_shelx_space_group_comment
;
The symmetry employed for this shelxl refinement is uniquely defined
by the following loop, which should always be used as a source of
symmetry information in preference to the above space-group names.
They are only intended as comments.
;
_shelx_estimated_absorpt_t_max 0.574
_shelx_estimated_absorpt_t_min 0.178
_diffrn_oxdiff_digest_od_ed
;

;
_diffrn_oxdiff_measurement_exp_name 250918b.par
_olex2_refinement_description
;
1. Fixed Uiso
 At 1.2 times of:
  All C(H) groups
 At 1.5 times of:
  All O(H,H) groups
2.a Free rotating group:
 O3(H3A,H3B)
2.b Aromatic/amide H refined with riding coordinates:
 C4(H4), C3(H3), C2(H2), C1(H1)
;
_olex2_submission_special_instructions 'No special instructions were received'
_oxdiff_exptl_absorpt_empirical_details
;
Empirical correction (ABSPACK) includes:
- Absorption correction using spherical harmonics
- Frame scaling
;
_oxdiff_exptl_absorpt_empirical_full_max 1.303
_oxdiff_exptl_absorpt_empirical_full_min 0.716

loop_
_space_group_symop_operation_xyz
'x, y, z'
'-x, -y, -z'

loop_
_atom_site_label
_atom_site_type_symbol
_atom_site_fract_x
_atom_site_fract_y
_atom_site_fract_z
_atom_site_U_iso_or_equiv
_atom_site_adp_type
_atom_site_occupancy
_atom_site_site_symmetry_order
_atom_site_calc_flag
_atom_site_refinement_flags_posn
_atom_site_refinement_flags_adp
_atom_site_refinement_flags_occupancy
_atom_site_disorder_assembly
_atom_site_disorder_group
Cu1 Cu 1.000000 0.000000 0.500000 0.01161(14) Uani 1 2 d S . P . .
O1 O 0.6692(3) 0.04240(18) 0.62691(14) 0.0138(3) Uani 1 1 d . . . . .
O2 O 0.2256(3) 0.21582(19) 0.61637(15) 0.0157(3) Uani 1 1 d . . . . .
O3 O 0.2300(3) 0.0582(3) 0.94149(18) 0.0337(4) Uani 1 1 d G . . A -1
H3A H 0.392076 -0.023929 0.963366 0.051 Uiso 1 1 d G U . A -1
H3B H 0.228041 0.090354 0.842772 0.051 Uiso 1 1 d G U . A -1
N1 N 0.7817(3) 0.2294(2) 0.35924(17) 0.0124(3) Uani 1 1 d . . . . .
C6 C 0.4633(4) 0.1798(3) 0.5645(2) 0.0122(4) Uani 1 1 d . . . . .
C5 C 0.5271(4) 0.3007(3) 0.4143(2) 0.0122(4) Uani 1 1 d . . . . .
C4 C 0.3445(4) 0.4697(3) 0.3399(2) 0.0149(4) Uani 1 1 d . . . . .
H4 H 0.164750 0.516472 0.380109 0.018 Uiso 1 1 calc R U . . .
C3 C 0.4309(4) 0.5700(3) 0.2041(2) 0.0171(4) Uani 1 1 d . . . . .
H3 H 0.312094 0.688759 0.151394 0.021 Uiso 1 1 calc R U . . .
C2 C 0.6912(4) 0.4949(3) 0.1468(2) 0.0172(4) Uani 1 1 d . . . . .
H2 H 0.752289 0.561020 0.053871 0.021 Uiso 1 1 calc R U . . .
C1 C 0.8620(4) 0.3223(3) 0.2261(2) 0.0150(4) Uani 1 1 d . . . . .
H1 H 1.039031 0.268969 0.185466 0.018 Uiso 1 1 calc R U . . .

loop_
_atom_site_aniso_label
_atom_site_aniso_U_11
_atom_site_aniso_U_22
_atom_site_aniso_U_33
_atom_site_aniso_U_23
_atom_site_aniso_U_13
_atom_site_aniso_U_12
Cu1 0.0049(2) 0.0123(2) 0.0130(2) 0.00093(14) 0.00151(14) 0.00059(14)
O1 0.0082(6) 0.0144(6) 0.0149(6) -0.0007(5) 0.0012(5) -0.0004(5)
O2 0.0080(6) 0.0181(7) 0.0182(7) -0.0040(5) 0.0030(5) -0.0007(5)
O3 0.0285(9) 0.0462(10) 0.0208(8) 0.0049(7) 0.0001(7) -0.0127(8)
N1 0.0088(7) 0.0135(8) 0.0140(8) -0.0020(6) 0.0001(6) -0.0031(6)
C6 0.0109(9) 0.0110(8) 0.0150(9) -0.0043(7) 0.0003(7) -0.0029(7)
C5 0.0096(9) 0.0136(9) 0.0146(9) -0.0047(7) -0.0006(7) -0.0037(7)
C4 0.0109(9) 0.0150(9) 0.0180(9) -0.0049(7) -0.0008(7) -0.0018(7)
C3 0.0173(10) 0.0134(9) 0.0184(9) -0.0011(7) -0.0062(8) -0.0016(7)
C2 0.0181(10) 0.0186(10) 0.0142(9) 0.0004(7) -0.0011(8) -0.0074(8)
C1 0.0111(9) 0.0176(9) 0.0151(9) -0.0024(7) 0.0011(7) -0.0041(7)

loop_
_atom_type_symbol
_atom_type_description
_atom_type_scat_dispersion_real
_atom_type_scat_dispersion_imag
_atom_type_scat_source
C C 0.0181 0.0091 'International Tables Vol C Tables 4.2.6.8 and 6.1.1.4'
H H 0.0000 0.0000 'International Tables Vol C Tables 4.2.6.8 and 6.1.1.4'
Cu Cu -1.9646 0.5888 'International Tables Vol C Tables 4.2.6.8 and 6.1.1.4'
N N 0.0311 0.0180 'International Tables Vol C Tables 4.2.6.8 and 6.1.1.4'
O O 0.0492 0.0322 'International Tables Vol C Tables 4.2.6.8 and 6.1.1.4'

loop_
_exptl_crystal_face_index_h
_exptl_crystal_face_index_k
_exptl_crystal_face_index_l
_exptl_crystal_face_perp_dist
0 -1 -1 0.0995
0 1 1 0.1266
2 1 0 0.4199
-2 -1 1 0.4357
0 2 1 0.1562
0 -2 -1 0.0914
0 1 -1 0.2001
0 -1 1 0.1839
0 1 -2 0.1950
0 -1 2 0.2003
0 1 6 0.2000
0 -1 -6 0.1407
0 -5 0 0.0988
0 5 0 0.1870

loop_
_geom_angle_atom_site_label_1
_geom_angle_atom_site_label_2
_geom_angle_atom_site_label_3
_geom_angle
_geom_angle_site_symmetry_1
_geom_angle_site_symmetry_3
_geom_angle_publ_flag
O1 Cu1 O1 180.0 2_756 . ?
O1 Cu1 N1 83.88(6) 2_756 2_756 ?
O1 Cu1 N1 96.12(6) 2_756 . ?
O1 Cu1 N1 96.12(6) . 2_756 ?
O1 Cu1 N1 83.88(6) . . ?
N1 Cu1 N1 180.0 2_756 . ?
C6 O1 Cu1 114.39(11) . . ?
H3A O3 H3B 104.5 . . ?
C5 N1 Cu1 112.14(12) . . ?
C1 N1 Cu1 128.10(13) . . ?
C1 N1 C5 119.65(16) . . ?
O1 C6 C5 115.04(15) . . ?
O2 C6 O1 125.06(17) . . ?
O2 C6 C5 119.90(16) . . ?
N1 C5 C6 113.92(15) . . ?
N1 C5 C4 122.28(17) . . ?
C4 C5 C6 123.79(17) . . ?
C5 C4 H4 120.9 . . ?
C5 C4 C3 118.19(18) . . ?
C3 C4 H4 120.9 . . ?
C4 C3 H3 120.3 . . ?
C2 C3 C4 119.32(17) . . ?
C2 C3 H3 120.3 . . ?
C3 C2 H2 120.3 . . ?
C3 C2 C1 119.41(18) . . ?
C1 C2 H2 120.3 . . ?
N1 C1 C2 121.09(18) . . ?
N1 C1 H1 119.5 . . ?
C2 C1 H1 119.5 . . ?

loop_
_geom_bond_atom_site_label_1
_geom_bond_atom_site_label_2
_geom_bond_distance
_geom_bond_site_symmetry_2
_geom_bond_publ_flag
Cu1 O1 1.9454(12) 2_756 ?
Cu1 O1 1.9454(12) . ?
Cu1 N1 1.9596(15) 2_756 ?
Cu1 N1 1.9596(15) . ?
O1 C6 1.280(2) . ?
O2 C6 1.234(2) . ?
O3 H3A 0.8700 . ?
O3 H3B 0.8700 . ?
N1 C5 1.346(2) . ?
N1 C1 1.341(2) . ?
C6 C5 1.515(3) . ?
C5 C4 1.379(3) . ?
C4 H4 0.9500 . ?
C4 C3 1.394(3) . ?
C3 H3 0.9500 . ?
C3 C2 1.383(3) . ?
C2 H2 0.9500 . ?
C2 C1 1.386(3) . ?
C1 H1 0.9500 . ?

loop_
_geom_torsion_atom_site_label_1
_geom_torsion_atom_site_label_2
_geom_torsion_atom_site_label_3
_geom_torsion_atom_site_label_4
_geom_torsion
_geom_torsion_site_symmetry_1
_geom_torsion_site_symmetry_2
_geom_torsion_site_symmetry_3
_geom_torsion_site_symmetry_4
_geom_torsion_publ_flag
Cu1 O1 C6 O2 170.49(14) . . . . ?
Cu1 O1 C6 C5 -8.47(19) . . . . ?
Cu1 N1 C5 C6 -4.37(19) . . . . ?
Cu1 N1 C5 C4 175.09(14) . . . . ?
Cu1 N1 C1 C2 -173.15(14) . . . . ?
O1 C6 C5 N1 8.7(2) . . . . ?
O1 C6 C5 C4 -170.78(17) . . . . ?
O2 C6 C5 N1 -170.35(16) . . . . ?
O2 C6 C5 C4 10.2(3) . . . . ?
N1 C5 C4 C3 -0.9(3) . . . . ?
C6 C5 C4 C3 178.49(16) . . . . ?
C5 N1 C1 C2 2.6(3) . . . . ?
C5 C4 C3 C2 1.8(3) . . . . ?
C4 C3 C2 C1 -0.6(3) . . . . ?
C3 C2 C1 N1 -1.6(3) . . . . ?
C1 N1 C5 C6 179.27(15) . . . . ?
C1 N1 C5 C4 -1.3(3) . . . . ?

loop_
_exptl_oxdiff_crystal_face_indexfrac_h
_exptl_oxdiff_crystal_face_indexfrac_k
_exptl_oxdiff_crystal_face_indexfrac_l
_exptl_oxdiff_crystal_face_x
_exptl_oxdiff_crystal_face_y
_exptl_oxdiff_crystal_face_z
0.0015 -0.9992 -1.0012 -0.0094 0.2387 0.0688
-0.0015 0.9992 1.0012 0.0094 -0.2387 -0.0688
2.0003 1.0112 -0.0016 0.0922 -0.1526 0.5820
-1.9998 -1.0120 1.0019 0.0577 0.0844 -0.6411
-0.0034 1.9992 1.0020 -0.1311 -0.4092 -0.0784
0.0034 -1.9992 -1.0020 0.1311 0.4092 0.0784
-0.0024 1.0008 -0.9995 -0.2905 -0.1023 0.0494
0.0024 -1.0008 0.9995 0.2905 0.1023 -0.0494
-0.0029 1.0016 -1.9999 -0.4404 -0.0341 0.1085
0.0029 -1.0016 1.9999 0.4404 0.0341 -0.1085
-0.1237 0.9166 5.8493 0.7325 -0.5571 -0.3913
-0.1270 -1.0141 -5.8866 -0.7537 0.5738 0.3203
0.1218 -4.5162 -0.2917 0.6048 0.7908 0.0941
-0.0390 4.5486 0.2493 -0.6060 -0.7926 -0.0674
